data_7236942
loop_
_publ_author_name
'Jiang, Yang'
'Li, Guangfu'
'Zhu, Dongxia'
'Su, Zhongmin'
'Bryce, Martin R.'

_publ_section_title
;
 An AIE-active phosphorescent Ir(iii) complex with piezochromic
 luminescence (PCL) and its application for monitoring volatile organic
 compounds (VOCs)
;
_journal_issue 46
_journal_name_full 'Journal of Materials Chemistry C'
_journal_page_first 12189
_journal_paper_doi 10.1039/C7TC04066K
_journal_volume 5
_journal_year 2017
_chemical_formula_moiety 'C72 H62 Ir2 N6 O2'
_chemical_formula_sum 'C72 H62 Ir2 N6 O5'
_chemical_formula_weight 1475.67
_space_group_crystal_system monoclinic
_space_group_IT_number 14
_space_group_name_Hall '-P 2ybc'
_space_group_name_H-M_alt 'P 1 21/c 1'
_atom_sites_solution_hydrogens geom
_audit_creation_date 2017-08-31
_audit_creation_method
;
Olex2 1.2
(compiled 2017.08.10 svn.r3458 for OlexSys, GUI svn.r5381)
;
_audit_update_record
;
2017-08-31 deposited with the CCDC.
2017-11-08 downloaded from the CCDC.
;
_cell_angle_alpha 90
_cell_angle_beta 103.880(3)
_cell_angle_gamma 90
_cell_formula_units_Z 4
_cell_length_a 19.8730(14)
_cell_length_b 12.8050(8)
_cell_length_c 28.261(2)
_cell_measurement_reflns_used 9839
_cell_measurement_temperature 293(2)
_cell_measurement_theta_max 25.127
_cell_measurement_theta_min 1.628
_cell_volume 6981.7(8)
_computing_cell_refinement 'SAINT+ Ver. 2016.5-0 (Bruker-AXS, 2016)'
_computing_data_collection 'APEX3 Ver. 2016.5-0 (Bruker-AXS, 2016)'
_computing_data_reduction 'SAINT+ Ver. 2016.5-0 (Bruker-AXS, 2016)'
_computing_molecular_graphics 'Olex2 (Dolomanov et al., 2009)'
_computing_publication_material 'Olex2 (Dolomanov et al., 2009)'
_computing_structure_refinement 'ShelXL (Sheldrick, 2015)'
_computing_structure_solution 'XT (Sheldrick, 2015a)'
_diffrn_ambient_temperature 293(2)
_diffrn_detector 'charge-coupled device (CCD) area detector'
_diffrn_detector_area_resol_mean 7.9
_diffrn_detector_type 'Bruker APEX II'
_diffrn_measured_fraction_theta_full 0.997
_diffrn_measured_fraction_theta_max 0.996
_diffrn_measurement_device 'three-circle diffractometer'
_diffrn_measurement_device_type 'Bruker APEX II Quazar'
_diffrn_measurement_method '0.5\% \w and 0.5\% \f scans'
_diffrn_radiation_collimation 'focusing mirrors'
_diffrn_radiation_detector 'Bruker APEX II'
_diffrn_radiation_monochromator 'mirror optics'
_diffrn_radiation_probe x-ray
_diffrn_radiation_type MoK\a
_diffrn_radiation_wavelength 0.71069
_diffrn_reflns_av_R_equivalents 0.0727
_diffrn_reflns_av_unetI/netI 0.0452
_diffrn_reflns_Laue_measured_fraction_full 0.997
_diffrn_reflns_Laue_measured_fraction_max 0.996
_diffrn_reflns_limit_h_max 26
_diffrn_reflns_limit_h_min -26
_diffrn_reflns_limit_k_max 17
_diffrn_reflns_limit_k_min -17
_diffrn_reflns_limit_l_max 37
_diffrn_reflns_limit_l_min -37
_diffrn_reflns_number 114952
_diffrn_reflns_point_group_measured_fraction_full 0.997
_diffrn_reflns_point_group_measured_fraction_max 0.996
_diffrn_reflns_theta_full 25.000
_diffrn_reflns_theta_max 28.332
_diffrn_reflns_theta_min 2.643
_diffrn_source 'microfocus sealed X-ray tube'
_diffrn_source_type 'Incoatec I\ms'
_exptl_absorpt_coefficient_mu 3.858
_exptl_absorpt_correction_T_max 0.86
_exptl_absorpt_correction_T_min 0.84
_exptl_absorpt_correction_type multi-scan
_exptl_absorpt_process_details 'SADABS-2016/2 (Krause et al., 2015) was used for absorption correction.'
_exptl_crystal_colour colorless
_exptl_crystal_density_diffrn 1.404
_exptl_crystal_density_method 'not measured'
_exptl_crystal_description block
_exptl_crystal_F_000 2920
_exptl_crystal_size_max 0.23
_exptl_crystal_size_mid 0.16
_exptl_crystal_size_min 0.14
_refine_diff_density_max 1.764
_refine_diff_density_min -1.976
_refine_diff_density_rms 0.137
_refine_ls_extinction_method none
_refine_ls_goodness_of_fit_ref 1.085
_refine_ls_hydrogen_treatment constr
_refine_ls_matrix_type full
_refine_ls_number_parameters 748
_refine_ls_number_reflns 17358
_refine_ls_number_restraints 0
_refine_ls_restrained_S_all 1.085
_refine_ls_R_factor_all 0.0972
_refine_ls_R_factor_gt 0.0518
_refine_ls_shift/su_max 0.001
_refine_ls_shift/su_mean 0.000
_refine_ls_structure_factor_coef Fsqd
_refine_ls_weighting_details 'w=1/[\s^2^(Fo^2^)+(0.0664P)^2^+24.1943P] where P=(Fo^2^+2Fc^2^)/3'
_refine_ls_weighting_scheme calc
_refine_ls_wR_factor_gt 0.1288
_refine_ls_wR_factor_ref 0.1575
_reflns_Friedel_coverage 0.000
_reflns_number_gt 11136
_reflns_number_total 17358
_reflns_threshold_expression 'I > 2\s(I)'
_cod_data_source_file c7tc04066k2.cif
_cod_data_source_block 11_sq
_cod_database_code 7236942
_shelx_shelxl_version_number 2017/1
_shelx_space_group_comment
;
The symmetry employed for this shelxl refinement is uniquely defined
by the following loop, which should always be used as a source of
symmetry information in preference to the above space-group names.
They are only intended as comments.
;
_shelx_estimated_absorpt_t_max 0.614
_shelx_estimated_absorpt_t_min 0.471
_olex2_refinement_description
;
1. Fixed Uiso
 At 1.2 times of:
  All C(H) groups
 At 1.5 times of:
  All C(H,H,H) groups
2. Others
 Fixed Sof: Ir2B(0.15) Ir2A(0.85)
3.a Me refined with riding coordinates:
 C1(H1A,H1B,H1C), C2(H2A,H2B,H2C), C3(H3A,H3B,H3C), C26(H26A,H26B,H26C),
 C27(H27A,H27B,H27C), C28(H28A,H28B,H28C)
3.b Aromatic/amide H refined with riding coordinates:
 C6(H6), C7(H7), C8(H8), C11(H11), C13(H13), C14(H14), C16(H16), C17(H17),
 C18(H18), C20(H20), C21(H21), C22(H22), C29(H29), C30(H30), C31(H31), C32(H32),
  C35(H35), C36(H36), C37(H37), C38(H38), C40(H40), C41(H41), C42(H42),
 C43(H43), C46(H46), C47(H47), C48(H48), C49(H49), C51(H51), C52(H52), C53(H53),
  C54(H54), C57(H57), C58(H58), C59(H59), C60(H60), C62(H62), C63(H63),
 C64(H64), C65(H65), C68(H68), C69(H69), C70(H70), C71(H71)
;
_olex2_submission_special_instructions 'No special instructions were received'

loop_
_space_group_symop_operation_xyz
'x, y, z'
'-x, y+1/2, -z+1/2'
'-x, -y, -z'
'x, -y-1/2, z-1/2'

loop_
_atom_site_label
_atom_site_type_symbol
_atom_site_fract_x
_atom_site_fract_y
_atom_site_fract_z
_atom_site_U_iso_or_equiv
_atom_site_adp_type
_atom_site_occupancy
_atom_site_site_symmetry_order
_atom_site_calc_flag
_atom_site_refinement_flags_posn
_atom_site_refinement_flags_occupancy
_atom_site_disorder_assembly
_atom_site_disorder_group
Ir1 Ir 0.59959(2) 0.10911(2) 0.32472(2) 0.04000(9) Uani 1 1 d . . . .
O1 O 0.9255(3) 0.2947(4) 0.12366(18) 0.0528(13) Uani 1 1 d . . . .
O2 O 0.5675(3) 0.1921(4) 0.38056(18) 0.0483(12) Uani 1 1 d . . . .
N1 N 0.8282(3) 0.2485(5) 0.1842(2) 0.0448(13) Uani 1 1 d . . . .
N2 N 0.6420(3) 0.2544(4) 0.30724(19) 0.0413(12) Uani 1 1 d . . . .
N3 N 0.9574(3) 0.3580(5) 0.2310(2) 0.0517(15) Uani 1 1 d . . . .
N4 N 0.8071(4) 0.4355(6) 0.1125(3) 0.0627(17) Uani 1 1 d . . . .
N5 N 0.6963(3) 0.0775(5) 0.3652(2) 0.0491(14) Uani 1 1 d . . . .
N6 N 0.5021(3) 0.1331(5) 0.2821(2) 0.0484(14) Uani 1 1 d . . . .
C1 C 0.9582(5) 0.3242(7) 0.0275(3) 0.077(3) Uani 1 1 d . . . .
H1A H 0.989023 0.368436 0.015062 0.116 Uiso 1 1 calc R . . .
H1B H 0.922450 0.298534 0.000911 0.116 Uiso 1 1 calc R . . .
H1C H 0.937707 0.363423 0.049356 0.116 Uiso 1 1 calc R . . .
C2 C 1.0570(5) 0.2735(9) 0.0965(3) 0.083(3) Uani 1 1 d . . . .
H2A H 1.087138 0.317679 0.083474 0.125 Uiso 1 1 calc R . . .
H2B H 1.037152 0.312779 0.118719 0.125 Uiso 1 1 calc R . . .
H2C H 1.082947 0.215824 0.113411 0.125 Uiso 1 1 calc R . . .
C3 C 1.0331(6) 0.1765(8) 0.0190(4) 0.090(3) Uani 1 1 d . . . .
H3A H 1.063090 0.224350 0.007689 0.135 Uiso 1 1 calc R . . .
H3B H 1.059816 0.118500 0.034919 0.135 Uiso 1 1 calc R . . .
H3C H 0.998091 0.151715 -0.008281 0.135 Uiso 1 1 calc R . . .
C4 C 0.9989(4) 0.2321(6) 0.0548(3) 0.056(2) Uani 1 1 d . . . .
C5 C 0.9504(4) 0.1618(6) 0.0746(3) 0.0520(18) Uani 1 1 d . . . .
C6 C 0.9362(5) 0.0606(7) 0.0577(3) 0.074(3) Uani 1 1 d . . . .
H6 H 0.958795 0.034878 0.034872 0.088 Uiso 1 1 calc R . . .
C7 C 0.8892(6) -0.0050(7) 0.0736(3) 0.080(3) Uani 1 1 d . . . .
H7 H 0.880736 -0.071996 0.060868 0.096 Uiso 1 1 calc R . . .
C8 C 0.8560(5) 0.0302(7) 0.1078(3) 0.071(2) Uani 1 1 d . . . .
H8 H 0.825587 -0.013353 0.118781 0.085 Uiso 1 1 calc R . . .
C9 C 0.8683(4) 0.1336(6) 0.1264(3) 0.0538(18) Uani 1 1 d . . . .
C10 C 0.9147(4) 0.1999(6) 0.1097(2) 0.0460(16) Uani 1 1 d . . . .
C11 C 0.8304(4) 0.1612(6) 0.1622(3) 0.0514(17) Uani 1 1 d . . . .
H11 H 0.803527 0.107962 0.170496 0.062 Uiso 1 1 calc R . . .
C12 C 0.7811(3) 0.2503(5) 0.2156(2) 0.0412(15) Uani 1 1 d . . . .
C13 C 0.7133(4) 0.2216(6) 0.1987(3) 0.0477(16) Uani 1 1 d . . . .
H13 H 0.697704 0.200522 0.166439 0.057 Uiso 1 1 calc R . . .
C14 C 0.6673(4) 0.2234(6) 0.2286(3) 0.0467(16) Uani 1 1 d . . . .
H14 H 0.621401 0.203783 0.216314 0.056 Uiso 1 1 calc R . . .
C15 C 0.6899(3) 0.2543(5) 0.2766(2) 0.0410(15) Uani 1 1 d . . . .
C16 C 0.7586(4) 0.2813(6) 0.2945(2) 0.0493(18) Uani 1 1 d . . . .
H16 H 0.774394 0.300391 0.327022 0.059 Uiso 1 1 calc R . . .
C17 C 0.8039(4) 0.2802(6) 0.2642(3) 0.0489(17) Uani 1 1 d . . . .
H17 H 0.849958 0.299447 0.276416 0.059 Uiso 1 1 calc R . . .
C18 C 0.6334(4) 0.3422(6) 0.3277(3) 0.0492(17) Uani 1 1 d . . . .
H18 H 0.657881 0.398332 0.319308 0.059 Uiso 1 1 calc R . . .
C19 C 0.5918(4) 0.3661(5) 0.3614(3) 0.0517(18) Uani 1 1 d . . . .
C20 C 0.5839(5) 0.4730(6) 0.3706(3) 0.071(2) Uani 1 1 d . . . .
H20 H 0.605446 0.522275 0.355113 0.085 Uiso 1 1 calc R . . .
C21 C 0.5454(6) 0.5061(7) 0.4017(4) 0.082(3) Uani 1 1 d . . . .
H21 H 0.540999 0.576951 0.407571 0.098 Uiso 1 1 calc R . . .
C22 C 0.5130(5) 0.4321(7) 0.4242(3) 0.072(3) Uani 1 1 d . . . .
H22 H 0.486228 0.455213 0.444985 0.087 Uiso 1 1 calc R . . .
C23 C 0.5181(4) 0.3258(6) 0.4176(3) 0.0555(19) Uani 1 1 d . . . .
C24 C 0.5607(4) 0.2906(6) 0.3858(2) 0.0443(15) Uani 1 1 d . . . .
C25 C 0.4795(5) 0.2468(8) 0.4419(3) 0.073(3) Uani 1 1 d . . . .
C26 C 0.5294(6) 0.1701(9) 0.4743(4) 0.100(4) Uani 1 1 d . . . .
H26A H 0.503432 0.121879 0.489006 0.151 Uiso 1 1 calc R . . .
H26B H 0.554738 0.132443 0.454913 0.151 Uiso 1 1 calc R . . .
H26C H 0.561149 0.208043 0.499406 0.151 Uiso 1 1 calc R . . .
C27 C 0.4274(6) 0.1883(9) 0.4020(4) 0.098(4) Uani 1 1 d . . . .
H27A H 0.402641 0.138370 0.416761 0.147 Uiso 1 1 calc R . . .
H27B H 0.395171 0.237226 0.383177 0.147 Uiso 1 1 calc R . . .
H27C H 0.451558 0.152797 0.381203 0.147 Uiso 1 1 calc R . . .
C28 C 0.4380(7) 0.3007(10) 0.4745(4) 0.121(5) Uani 1 1 d . . . .
H28A H 0.414579 0.248939 0.489182 0.182 Uiso 1 1 calc R . . .
H28B H 0.469076 0.339709 0.499602 0.182 Uiso 1 1 calc R . . .
H28C H 0.404602 0.347230 0.455138 0.182 Uiso 1 1 calc R . . .
C29 C 1.0060(4) 0.2842(7) 0.2360(3) 0.061(2) Uani 1 1 d . . . .
H29 H 1.004865 0.241122 0.209349 0.074 Uiso 1 1 calc R . A .
C30 C 1.0567(5) 0.2669(7) 0.2766(3) 0.069(2) Uani 1 1 d . . . .
H30 H 1.088960 0.213685 0.278190 0.083 Uiso 1 1 calc R . . .
C31 C 1.0578(5) 0.3325(8) 0.3154(4) 0.080(3) Uani 1 1 d . . . .
H31 H 1.092250 0.324351 0.343905 0.096 Uiso 1 1 calc R . . .
C32 C 1.0097(5) 0.4089(8) 0.3127(3) 0.072(2) Uani 1 1 d . . . .
H32 H 1.011778 0.453014 0.339176 0.086 Uiso 1 1 calc R . . .
C33 C 0.9570(4) 0.4216(6) 0.2702(3) 0.0510(18) Uani 1 1 d . . . .
C34 C 0.9007(3) 0.4968(5) 0.2630(3) 0.0428(15) Uani 1 1 d . . . .
C35 C 0.8893(4) 0.5687(6) 0.2968(3) 0.0569(19) Uani 1 1 d . . . .
H35 H 0.920233 0.572091 0.327253 0.068 Uiso 1 1 calc R . . .
C36 C 0.8335(5) 0.6353(7) 0.2865(4) 0.072(3) Uani 1 1 d . . . .
H36 H 0.826444 0.683340 0.309468 0.087 Uiso 1 1 calc R . . .
C37 C 0.7882(5) 0.6293(7) 0.2412(4) 0.068(2) Uani 1 1 d . . . .
H37 H 0.750862 0.675128 0.233374 0.081 Uiso 1 1 calc R . . .
C38 C 0.7973(4) 0.5557(7) 0.2069(3) 0.057(2) Uani 1 1 d . . . .
H38 H 0.765193 0.551756 0.177058 0.069 Uiso 1 1 calc R . . .
C39 C 0.8542(3) 0.4874(5) 0.2168(3) 0.0436(16) Uani 1 1 d . . . .
C40 C 0.7418(6) 0.3981(8) 0.0980(4) 0.085(3) Uani 1 1 d . . . .
H40 H 0.730034 0.341015 0.114667 0.102 Uiso 1 1 calc R . . .
C41 C 0.6928(6) 0.4374(10) 0.0611(4) 0.101(4) Uani 1 1 d . . . .
H41 H 0.647733 0.411587 0.054407 0.122 Uiso 1 1 calc R . . .
C42 C 0.7102(7) 0.5170(12) 0.0331(5) 0.116(4) Uani 1 1 d . . . .
H42 H 0.677768 0.543301 0.006455 0.139 Uiso 1 1 calc R . . .
C43 C 0.7765(7) 0.5566(10) 0.0456(4) 0.105(4) Uani 1 1 d . . . .
H43 H 0.788758 0.610509 0.027243 0.126 Uiso 1 1 calc R . . .
C44 C 0.8257(5) 0.5167(8) 0.0855(3) 0.071(2) Uani 1 1 d . . . .
C45 C 0.8982(5) 0.5568(7) 0.1057(3) 0.071(3) Uani 1 1 d . . . .
C46 C 0.9285(9) 0.6319(10) 0.0826(5) 0.115(5) Uani 1 1 d . . . .
H46 H 0.904510 0.662459 0.053596 0.138 Uiso 1 1 calc R . . .
C47 C 0.9953(8) 0.6597(10) 0.1041(6) 0.109(5) Uani 1 1 d . . . .
H47 H 1.016824 0.709539 0.088822 0.131 Uiso 1 1 calc R . . .
C48 C 1.0311(7) 0.6180(9) 0.1462(5) 0.097(4) Uani 1 1 d . . . .
H48 H 1.075736 0.641244 0.160332 0.116 Uiso 1 1 calc R . . .
C49 C 1.0007(5) 0.5391(8) 0.1687(4) 0.079(3) Uani 1 1 d . . . .
H49 H 1.026178 0.508965 0.197362 0.094 Uiso 1 1 calc R . . .
C50 C 0.9351(4) 0.5062(6) 0.1495(3) 0.055(2) Uani 1 1 d . . . .
C51 C 0.7214(5) 0.1092(7) 0.4109(3) 0.065(2) Uani 1 1 d . . . .
H51 H 0.691827 0.144907 0.426291 0.078 Uiso 1 1 calc R . . .
C52 C 0.7862(5) 0.0929(9) 0.4359(4) 0.087(3) Uani 1 1 d . . . .
H52 H 0.801673 0.118714 0.467364 0.104 Uiso 1 1 calc R . . .
C53 C 0.8305(5) 0.0367(10) 0.4142(4) 0.095(4) Uani 1 1 d . . . .
H53 H 0.875921 0.023185 0.431151 0.114 Uiso 1 1 calc R . . .
C54 C 0.8057(5) 0.0006(8) 0.3664(4) 0.085(3) Uani 1 1 d . . . .
H54 H 0.834545 -0.036700 0.351069 0.102 Uiso 1 1 calc R . . .
C55 C 0.7369(4) 0.0214(7) 0.3419(3) 0.062(2) Uani 1 1 d . . . .
C56 C 0.7028(4) -0.0119(6) 0.2928(3) 0.0570(19) Uani 1 1 d . . . .
C57 C 0.7359(6) -0.0708(8) 0.2630(4) 0.086(3) Uani 1 1 d . . . .
H57 H 0.782067 -0.090654 0.273968 0.103 Uiso 1 1 calc R . . .
C58 C 0.6985(7) -0.0981(9) 0.2173(4) 0.098(4) Uani 1 1 d . . . .
H58 H 0.719365 -0.137384 0.197122 0.118 Uiso 1 1 calc R . . .
C59 C 0.6302(7) -0.0681(8) 0.2009(4) 0.086(3) Uani 1 1 d . . . .
H59 H 0.605955 -0.086575 0.169686 0.104 Uiso 1 1 calc R . . .
C60 C 0.5974(5) -0.0109(6) 0.2303(3) 0.059(2) Uani 1 1 d . . . .
H60 H 0.550849 0.006378 0.219028 0.071 Uiso 1 1 calc R . . .
C61 C 0.6336(4) 0.0211(5) 0.2767(2) 0.0428(15) Uani 1 1 d . . . .
C62 C 0.4827(4) 0.2099(6) 0.2505(3) 0.0569(19) Uani 1 1 d . . . .
H62 H 0.516351 0.257974 0.247148 0.068 Uiso 1 1 calc R . . .
C63 C 0.4168(4) 0.2242(7) 0.2223(3) 0.065(2) Uani 1 1 d . . . .
H63 H 0.405547 0.280732 0.201156 0.078 Uiso 1 1 calc R . . .
C64 C 0.3673(5) 0.1490(9) 0.2269(3) 0.076(3) Uani 1 1 d . . . .
H64 H 0.322049 0.154939 0.208308 0.091 Uiso 1 1 calc R . . .
C65 C 0.3856(4) 0.0655(8) 0.2592(3) 0.068(2) Uani 1 1 d . . . .
H65 H 0.352993 0.015224 0.261864 0.081 Uiso 1 1 calc R . . .
C66 C 0.4541(4) 0.0584(6) 0.2875(3) 0.0522(18) Uani 1 1 d . . . .
C67 C 0.4809(4) -0.0214(6) 0.3239(3) 0.0534(18) Uani 1 1 d . . . .
C68 C 0.4392(6) -0.0953(8) 0.3379(4) 0.082(3) Uani 1 1 d . . . .
H68 H 0.391846 -0.096373 0.323868 0.098 Uiso 1 1 calc R . . .
C69 C 0.4677(7) -0.1666(9) 0.3724(4) 0.097(4) Uani 1 1 d . . . .
H69 H 0.439676 -0.217076 0.381574 0.117 Uiso 1 1 calc R . . .
C70 C 0.5377(6) -0.1654(7) 0.3941(4) 0.083(3) Uani 1 1 d . . . .
H70 H 0.556699 -0.215208 0.417377 0.100 Uiso 1 1 calc R . . .
C71 C 0.5797(5) -0.0895(6) 0.3809(3) 0.064(2) Uani 1 1 d . . . .
H71 H 0.626655 -0.087401 0.396236 0.077 Uiso 1 1 calc R . . .
C72 C 0.5517(4) -0.0154(6) 0.3445(3) 0.0472(16) Uani 1 1 d . . . .
Ir2B Ir 0.9001(3) 0.3788(6) 0.1783(3) 0.0385(11) Uani 0.15 1 d . P B 1
Ir2A Ir 0.88087(5) 0.38925(10) 0.17013(4) 0.03621(17) Uani 0.85 1 d . P B 2

loop_
_atom_site_aniso_label
_atom_site_aniso_U_11
_atom_site_aniso_U_22
_atom_site_aniso_U_33
_atom_site_aniso_U_23
_atom_site_aniso_U_13
_atom_site_aniso_U_12
Ir1 0.04513(16) 0.03677(15) 0.04204(16) -0.00013(11) 0.01818(11) -0.00400(11)
O1 0.060(3) 0.055(3) 0.051(3) -0.017(2) 0.030(2) -0.007(2)
O2 0.056(3) 0.045(3) 0.052(3) -0.001(2) 0.028(2) 0.001(2)
N1 0.050(3) 0.051(3) 0.039(3) -0.004(3) 0.023(3) -0.009(3)
N2 0.048(3) 0.044(3) 0.037(3) 0.000(2) 0.019(2) -0.005(2)
N3 0.054(4) 0.055(4) 0.047(3) -0.007(3) 0.014(3) -0.005(3)
N4 0.068(5) 0.057(4) 0.065(4) -0.006(4) 0.019(4) 0.001(3)
N5 0.038(3) 0.059(4) 0.049(4) -0.007(3) 0.010(3) -0.006(3)
N6 0.044(3) 0.057(4) 0.045(3) 0.004(3) 0.014(3) -0.002(3)
C1 0.105(7) 0.076(6) 0.062(5) 0.015(5) 0.039(5) 0.034(6)
C2 0.065(6) 0.128(9) 0.064(6) 0.011(6) 0.030(5) -0.010(6)
C3 0.113(8) 0.095(8) 0.082(7) 0.011(6) 0.062(6) 0.036(6)
C4 0.070(5) 0.068(5) 0.038(4) 0.000(4) 0.027(4) 0.025(4)
C5 0.064(5) 0.053(4) 0.041(4) -0.006(3) 0.017(3) 0.014(4)
C6 0.109(8) 0.068(6) 0.055(5) -0.006(4) 0.040(5) 0.022(5)
C7 0.114(8) 0.056(5) 0.075(6) -0.024(5) 0.033(6) 0.007(5)
C8 0.080(6) 0.058(5) 0.077(6) -0.015(5) 0.023(5) -0.004(4)
C9 0.064(5) 0.053(4) 0.046(4) -0.014(3) 0.017(4) 0.002(4)
C10 0.056(4) 0.048(4) 0.034(3) -0.009(3) 0.011(3) 0.004(3)
C11 0.063(5) 0.043(4) 0.053(4) -0.004(3) 0.024(4) -0.004(3)
C12 0.045(4) 0.041(4) 0.042(4) -0.003(3) 0.021(3) -0.011(3)
C13 0.056(4) 0.050(4) 0.038(4) -0.003(3) 0.014(3) -0.005(3)
C14 0.040(4) 0.056(4) 0.044(4) 0.006(3) 0.009(3) -0.005(3)
C15 0.051(4) 0.035(3) 0.042(4) 0.007(3) 0.020(3) -0.005(3)
C16 0.051(4) 0.065(5) 0.034(3) -0.005(3) 0.014(3) -0.022(4)
C17 0.051(4) 0.053(4) 0.048(4) -0.004(3) 0.023(3) -0.019(3)
C18 0.057(4) 0.045(4) 0.051(4) 0.002(3) 0.024(3) -0.005(3)
C19 0.066(5) 0.040(4) 0.054(4) -0.001(3) 0.023(4) -0.004(3)
C20 0.100(7) 0.046(5) 0.078(6) -0.013(4) 0.042(5) -0.007(4)
C21 0.113(8) 0.054(5) 0.093(7) -0.012(5) 0.051(6) 0.007(5)
C22 0.092(7) 0.069(6) 0.066(6) -0.014(5) 0.037(5) 0.013(5)
C23 0.067(5) 0.062(5) 0.043(4) -0.001(4) 0.024(4) 0.005(4)
C24 0.046(4) 0.051(4) 0.039(4) 0.001(3) 0.015(3) 0.003(3)
C25 0.093(7) 0.076(6) 0.064(6) 0.006(5) 0.048(5) 0.008(5)
C26 0.140(10) 0.103(8) 0.069(6) 0.037(6) 0.047(7) 0.026(8)
C27 0.093(8) 0.106(9) 0.112(9) 0.001(7) 0.058(7) -0.030(7)
C28 0.174(13) 0.111(9) 0.120(10) -0.005(8) 0.119(10) -0.003(9)
C29 0.041(4) 0.074(5) 0.074(6) -0.026(4) 0.023(4) 0.001(4)
C30 0.070(6) 0.060(5) 0.076(6) -0.002(5) 0.014(5) 0.010(4)
C31 0.063(6) 0.083(7) 0.083(7) -0.002(6) -0.003(5) 0.008(5)
C32 0.069(6) 0.083(6) 0.057(5) -0.002(5) 0.003(4) 0.004(5)
C33 0.050(4) 0.054(4) 0.053(4) -0.007(3) 0.020(3) -0.011(3)
C34 0.040(4) 0.046(4) 0.047(4) -0.006(3) 0.019(3) -0.003(3)
C35 0.064(5) 0.061(5) 0.050(4) -0.012(4) 0.021(4) 0.000(4)
C36 0.077(6) 0.076(6) 0.074(6) -0.018(5) 0.040(5) 0.001(5)
C37 0.053(5) 0.068(6) 0.091(7) -0.004(5) 0.033(5) 0.010(4)
C38 0.039(4) 0.075(5) 0.059(5) -0.003(4) 0.013(3) -0.007(4)
C39 0.040(4) 0.047(4) 0.049(4) -0.006(3) 0.022(3) -0.008(3)
C40 0.092(8) 0.079(7) 0.072(6) -0.001(5) -0.003(6) -0.001(6)
C41 0.097(8) 0.117(10) 0.072(7) 0.016(7) -0.017(6) -0.017(7)
C42 0.109(10) 0.142(12) 0.080(8) 0.004(8) -0.009(7) 0.022(9)
C43 0.133(11) 0.100(9) 0.081(8) 0.027(7) 0.024(8) 0.015(8)
C44 0.091(7) 0.076(6) 0.048(5) 0.006(4) 0.020(5) 0.006(5)
C45 0.111(8) 0.051(5) 0.068(6) 0.008(4) 0.056(6) 0.005(5)
C46 0.169(14) 0.096(9) 0.105(10) 0.024(7) 0.082(10) -0.009(9)
C47 0.144(12) 0.080(8) 0.131(12) 0.000(8) 0.087(10) -0.033(8)
C48 0.107(9) 0.096(9) 0.108(10) -0.014(7) 0.066(8) -0.027(7)
C49 0.075(6) 0.084(6) 0.097(7) -0.023(6) 0.059(6) -0.027(5)
C50 0.084(6) 0.041(4) 0.055(5) -0.007(3) 0.045(4) -0.010(4)
C51 0.065(5) 0.067(5) 0.060(5) -0.004(4) 0.011(4) -0.013(4)
C52 0.063(6) 0.113(9) 0.074(7) 0.001(6) -0.002(5) -0.012(6)
C53 0.059(6) 0.123(10) 0.089(8) 0.014(7) -0.011(6) -0.002(6)
C54 0.055(5) 0.097(8) 0.104(8) 0.010(6) 0.023(5) 0.013(5)
C55 0.047(4) 0.061(5) 0.078(6) 0.015(4) 0.015(4) 0.006(4)
C56 0.064(5) 0.052(4) 0.060(5) 0.003(4) 0.023(4) 0.010(4)
C57 0.087(7) 0.091(7) 0.084(7) -0.009(6) 0.031(6) 0.027(6)
C58 0.135(11) 0.096(8) 0.075(7) -0.018(6) 0.045(7) 0.041(7)
C59 0.133(10) 0.074(6) 0.056(5) -0.012(5) 0.029(6) 0.018(6)
C60 0.078(6) 0.050(4) 0.047(4) -0.004(4) 0.013(4) -0.004(4)
C61 0.049(4) 0.041(4) 0.042(4) 0.003(3) 0.019(3) 0.000(3)
C62 0.046(4) 0.061(5) 0.067(5) 0.009(4) 0.020(4) 0.003(3)
C63 0.055(5) 0.079(6) 0.065(5) 0.013(5) 0.023(4) 0.017(4)
C64 0.052(5) 0.115(8) 0.060(5) -0.001(5) 0.013(4) 0.013(5)
C65 0.051(5) 0.084(6) 0.071(6) -0.017(5) 0.021(4) -0.016(4)
C66 0.054(4) 0.047(4) 0.060(5) -0.010(4) 0.024(4) -0.012(3)
C67 0.061(5) 0.051(4) 0.053(4) -0.009(3) 0.022(4) -0.018(4)
C68 0.091(7) 0.075(6) 0.081(7) -0.004(5) 0.022(6) -0.041(5)
C69 0.111(9) 0.082(7) 0.107(9) 0.005(7) 0.042(7) -0.049(7)
C70 0.124(9) 0.058(6) 0.069(6) 0.012(5) 0.027(6) -0.025(6)
C71 0.082(6) 0.054(5) 0.058(5) -0.004(4) 0.020(4) -0.010(4)
C72 0.057(4) 0.047(4) 0.041(4) -0.007(3) 0.019(3) -0.011(3)
Ir2B 0.045(3) 0.0319(14) 0.040(2) 0.0016(13) 0.0123(19) 0.0029(18)
Ir2A 0.0387(4) 0.0392(3) 0.0342(4) -0.0023(3) 0.0156(3) -0.0014(3)

loop_
_atom_type_symbol
_atom_type_description
_atom_type_scat_dispersion_real
_atom_type_scat_dispersion_imag
_atom_type_scat_source
C C 0.0033 0.0016 'International Tables Vol C Tables 4.2.6.8 and 6.1.1.4'
H H 0.0000 0.0000 'International Tables Vol C Tables 4.2.6.8 and 6.1.1.4'
N N 0.0061 0.0033 'International Tables Vol C Tables 4.2.6.8 and 6.1.1.4'
O O 0.0106 0.0060 'International Tables Vol C Tables 4.2.6.8 and 6.1.1.4'
Ir Ir -1.4442 7.9887 'International Tables Vol C Tables 4.2.6.8 and 6.1.1.4'

loop_
_geom_angle_atom_site_label_1
_geom_angle_atom_site_label_2
_geom_angle_atom_site_label_3
_geom_angle
O2 Ir1 N2 86.64(19)
N5 Ir1 O2 95.4(2)
N5 Ir1 N2 86.1(2)
N5 Ir1 N6 176.8(2)
N6 Ir1 O2 87.2(2)
N6 Ir1 N2 95.9(2)
C61 Ir1 O2 174.8(2)
C61 Ir1 N2 96.7(2)
C61 Ir1 N5 80.9(3)
C61 Ir1 N6 96.4(3)
C61 Ir1 C72 90.1(3)
C72 Ir1 O2 86.7(2)
C72 Ir1 N2 172.7(2)
C72 Ir1 N5 97.6(3)
C72 Ir1 N6 80.6(3)
C10 O1 Ir2B 132.9(5)
C10 O1 Ir2A 131.8(5)
C24 O2 Ir1 129.6(4)
C11 N1 C12 114.6(6)
C11 N1 Ir2B 121.1(5)
C11 N1 Ir2A 124.0(5)
C12 N1 Ir2B 124.0(5)
C12 N1 Ir2A 121.0(4)
C15 N2 Ir1 119.5(4)
C18 N2 Ir1 123.3(4)
C18 N2 C15 116.7(6)
C29 N3 C33 118.6(7)
C29 N3 Ir2B 122.0(6)
C29 N3 Ir2A 126.9(5)
C33 N3 Ir2B 119.4(6)
C33 N3 Ir2A 114.5(5)
C40 N4 C44 117.4(8)
C40 N4 Ir2B 129.3(7)
C40 N4 Ir2A 127.2(7)
C44 N4 Ir2B 113.3(6)
C44 N4 Ir2A 115.4(6)
C51 N5 Ir1 124.7(6)
C51 N5 C55 120.2(7)
C55 N5 Ir1 115.1(5)
C62 N6 Ir1 126.2(5)
C62 N6 C66 119.4(7)
C66 N6 Ir1 114.3(5)
H1A C1 H1B 109.5
H1A C1 H1C 109.5
H1B C1 H1C 109.5
C4 C1 H1A 109.5
C4 C1 H1B 109.5
C4 C1 H1C 109.5
H2A C2 H2B 109.5
H2A C2 H2C 109.5
H2B C2 H2C 109.5
C4 C2 H2A 109.5
C4 C2 H2B 109.5
C4 C2 H2C 109.5
H3A C3 H3B 109.5
H3A C3 H3C 109.5
H3B C3 H3C 109.5
C4 C3 H3A 109.5
C4 C3 H3B 109.5
C4 C3 H3C 109.5
C1 C4 C2 109.3(8)
C3 C4 C1 106.9(7)
C3 C4 C2 107.4(8)
C5 C4 C1 109.7(7)
C5 C4 C2 110.4(6)
C5 C4 C3 113.0(7)
C6 C5 C4 121.5(7)
C6 C5 C10 117.5(7)
C10 C5 C4 120.9(7)
C5 C6 H6 118.5
C5 C6 C7 123.0(7)
C7 C6 H6 118.5
C6 C7 H7 120.1
C8 C7 C6 119.8(8)
C8 C7 H7 120.1
C7 C8 H8 120.1
C7 C8 C9 119.9(9)
C9 C8 H8 120.1
C8 C9 C11 114.6(7)
C10 C9 C8 120.0(7)
C10 C9 C11 125.4(7)
O1 C10 C5 117.5(7)
O1 C10 C9 122.7(6)
C9 C10 C5 119.8(7)
N1 C11 C9 129.6(7)
N1 C11 H11 115.2
C9 C11 H11 115.2
C13 C12 N1 120.9(6)
C13 C12 C17 118.6(6)
C17 C12 N1 120.5(6)
C12 C13 H13 119.3
C12 C13 C14 121.4(6)
C14 C13 H13 119.3
C13 C14 H14 120.1
C15 C14 C13 119.9(6)
C15 C14 H14 120.1
C14 C15 N2 119.3(6)
C14 C15 C16 119.4(6)
C16 C15 N2 121.3(6)
C15 C16 H16 119.9
C15 C16 C17 120.3(6)
C17 C16 H16 119.9
C12 C17 H17 119.8
C16 C17 C12 120.4(6)
C16 C17 H17 119.8
N2 C18 H18 115.1
N2 C18 C19 129.8(7)
C19 C18 H18 115.1
C20 C19 C18 116.0(7)
C20 C19 C24 119.5(7)
C24 C19 C18 124.5(7)
C19 C20 H20 119.1
C21 C20 C19 121.8(8)
C21 C20 H20 119.1
C20 C21 H21 120.7
C20 C21 C22 118.6(8)
C22 C21 H21 120.7
C21 C22 H22 118.2
C23 C22 C21 123.7(8)
C23 C22 H22 118.2
C22 C23 C24 117.8(7)
C22 C23 C25 121.9(7)
C24 C23 C25 120.3(7)
O2 C24 C19 123.2(6)
O2 C24 C23 118.3(6)
C19 C24 C23 118.6(7)
C23 C25 C26 111.8(8)
C23 C25 C27 108.4(7)
C23 C25 C28 111.8(8)
C26 C25 C28 107.0(8)
C27 C25 C26 110.7(9)
C27 C25 C28 107.1(9)
C25 C26 H26A 109.5
C25 C26 H26B 109.5
C25 C26 H26C 109.5
H26A C26 H26B 109.5
H26A C26 H26C 109.5
H26B C26 H26C 109.5
C25 C27 H27A 109.5
C25 C27 H27B 109.5
C25 C27 H27C 109.5
H27A C27 H27B 109.5
H27A C27 H27C 109.5
H27B C27 H27C 109.5
C25 C28 H28A 109.5
C25 C28 H28B 109.5
C25 C28 H28C 109.5
H28A C28 H28B 109.5
H28A C28 H28C 109.5
H28B C28 H28C 109.5
N3 C29 H29 117.3
N3 C29 C30 125.4(8)
N3 C29 Ir2B 32.5(4)
C30 C29 H29 117.3
C30 C29 Ir2B 157.7(7)
Ir2B C29 H29 84.9
C29 C30 H30 121.9
C29 C30 C31 116.3(8)
C31 C30 H30 121.9
C30 C31 H31 119.4
C32 C31 C30 121.2(9)
C32 C31 H31 119.4
C31 C32 H32 119.9
C31 C32 C33 120.2(9)
C33 C32 H32 119.9
N3 C33 C32 118.3(8)
N3 C33 C34 115.6(7)
N3 C33 Ir2B 33.5(4)
C32 C33 C34 126.1(7)
C32 C33 Ir2B 151.5(6)
C34 C33 Ir2B 82.3(4)
C35 C34 C33 126.2(7)
C35 C34 C39 121.1(7)
C39 C34 C33 112.6(6)
C34 C35 H35 119.3
C36 C35 C34 121.5(8)
C36 C35 H35 119.3
C35 C36 H36 120.7
C35 C36 C37 118.5(8)
C37 C36 H36 120.7
C36 C37 H37 119.4
C36 C37 C38 121.1(8)
C38 C37 H37 119.4
C37 C38 H38 119.4
C37 C38 C39 121.1(8)
C39 C38 H38 119.4
C34 C39 Ir2B 105.4(5)
C34 C39 Ir2A 116.7(5)
C38 C39 C34 116.6(6)
C38 C39 Ir2B 137.6(6)
C38 C39 Ir2A 126.4(6)
N4 C40 H40 117.7
C41 C40 N4 124.6(11)
C41 C40 H40 117.7
C40 C41 H41 120.5
C40 C41 C42 119.0(12)
C42 C41 H41 120.5
C41 C42 H42 120.6
C43 C42 C41 118.8(11)
C43 C42 H42 120.6
C42 C43 H43 119.6
C42 C43 C44 120.8(12)
C44 C43 H43 119.6
N4 C44 C43 119.3(10)
N4 C44 C45 113.7(8)
C43 C44 C45 126.9(10)
C46 C45 C44 123.0(11)
C46 C45 C50 122.2(11)
C50 C45 C44 114.7(7)
C45 C46 H46 121.3
C47 C46 C45 117.3(13)
C47 C46 H46 121.3
C46 C47 H47 118.6
C48 C47 C46 122.8(11)
C48 C47 H47 118.6
C47 C48 H48 120.2
C47 C48 C49 119.6(12)
C49 C48 H48 120.2
C48 C49 H49 119.4
C50 C49 C48 121.3(11)
C50 C49 H49 119.4
C45 C50 Ir2B 124.0(7)
C45 C50 Ir2A 112.8(6)
C49 C50 C45 116.7(8)
C49 C50 Ir2B 118.8(7)
C49 C50 Ir2A 130.3(7)
N5 C51 H51 118.1
C52 C51 N5 123.8(10)
C52 C51 H51 118.1
C51 C52 H52 120.5
C51 C52 C53 119.0(10)
C53 C52 H52 120.5
C52 C53 H53 120.6
C52 C53 C54 118.8(9)
C54 C53 H53 120.6
C53 C54 H54 120.3
C53 C54 C55 119.4(9)
C55 C54 H54 120.3
N5 C55 C54 118.8(9)
N5 C55 C56 114.9(7)
C54 C55 C56 126.3(8)
C57 C56 C55 123.4(8)
C57 C56 C61 121.9(8)
C61 C56 C55 114.6(7)
C56 C57 H57 120.8
C58 C57 C56 118.3(10)
C58 C57 H57 120.8
C57 C58 H58 119.6
C57 C58 C59 120.9(9)
C59 C58 H58 119.6
C58 C59 H59 119.5
C58 C59 C60 121.0(10)
C60 C59 H59 119.5
C59 C60 H60 119.7
C59 C60 C61 120.5(9)
C61 C60 H60 119.7
C56 C61 Ir1 114.3(5)
C60 C61 Ir1 128.4(6)
C60 C61 C56 117.3(7)
N6 C62 H62 117.5
N6 C62 C63 125.1(8)
C63 C62 H62 117.5
C62 C63 H63 121.8
C62 C63 C64 116.5(8)
C64 C63 H63 121.8
C63 C64 H64 119.7
C65 C64 C63 120.5(8)
C65 C64 H64 119.7
C64 C65 H65 120.4
C64 C65 C66 119.1(8)
C66 C65 H65 120.4
N6 C66 C65 119.3(8)
N6 C66 C67 114.7(7)
C65 C66 C67 126.0(7)
C68 C67 C66 122.8(8)
C68 C67 C72 122.4(8)
C72 C67 C66 114.8(6)
C67 C68 H68 120.2
C69 C68 C67 119.6(10)
C69 C68 H68 120.2
C68 C69 H69 119.5
C68 C69 C70 121.0(9)
C70 C69 H69 119.5
C69 C70 H70 120.1
C69 C70 C71 119.8(10)
C71 C70 H70 120.1
C70 C71 H71 119.7
C70 C71 C72 120.5(9)
C72 C71 H71 119.7
C67 C72 Ir1 115.3(6)
C67 C72 C71 116.8(7)
C71 C72 Ir1 127.4(6)
O1 Ir2B N1 86.7(3)
O1 Ir2B N4 81.8(3)
O1 Ir2B C29 85.4(3)
O1 Ir2B C33 137.0(3)
O1 Ir2B C39 162.9(4)
N1 Ir2B N4 84.0(3)
N1 Ir2B C29 92.4(3)
N1 Ir2B C33 102.3(4)
N3 Ir2B O1 110.7(4)
N3 Ir2B N1 97.3(4)
N3 Ir2B N4 167.5(5)
N3 Ir2B C29 25.5(3)
N3 Ir2B C33 27.1(3)
N3 Ir2B C39 86.1(4)
N3 Ir2B C50 105.2(5)
N4 Ir2B C29 166.9(4)
N4 Ir2B C33 140.5(4)
C29 Ir2B C33 52.6(3)
C39 Ir2B N1 95.2(4)
C39 Ir2B N4 81.4(3)
C39 Ir2B C29 111.5(4)
C39 Ir2B C33 59.2(3)
C50 Ir2B O1 87.1(4)
C50 Ir2B N1 157.5(4)
C50 Ir2B N4 73.6(4)
C50 Ir2B C29 108.7(4)
C50 Ir2B C33 97.0(4)
C50 Ir2B C39 84.7(4)
O1 Ir2A N1 86.1(2)
N3 Ir2A O1 94.1(2)
N3 Ir2A N1 88.7(2)
N4 Ir2A O1 89.9(2)
N4 Ir2A N1 96.0(3)
N4 Ir2A N3 174.0(3)
N4 Ir2A C50 83.2(3)
C39 Ir2A O1 170.8(2)
C39 Ir2A N1 100.8(2)
C39 Ir2A N3 80.1(3)
C39 Ir2A N4 95.3(3)
C39 Ir2A C50 88.2(3)
C50 Ir2A O1 85.0(2)
C50 Ir2A N1 171.1(3)
C50 Ir2A N3 92.7(3)

loop_
_geom_bond_atom_site_label_1
_geom_bond_atom_site_label_2
_geom_bond_distance
Ir1 O2 2.124(4)
Ir1 N2 2.149(5)
Ir1 N5 2.028(6)
Ir1 N6 2.044(6)
Ir1 C61 2.002(7)
Ir1 C72 2.004(7)
O1 C10 1.280(8)
O1 Ir2B 2.043(9)
O1 Ir2A 2.130(5)
O2 C24 1.280(8)
N1 C11 1.286(9)
N1 C12 1.435(8)
N1 Ir2B 2.229(9)
N1 Ir2A 2.169(6)
N2 C15 1.432(8)
N2 C18 1.294(9)
N3 C29 1.334(10)
N3 C33 1.375(9)
N3 Ir2B 1.666(8)
N3 Ir2A 2.045(6)
N4 C40 1.351(12)
N4 C44 1.391(11)
N4 Ir2B 2.399(9)
N4 Ir2A 2.002(7)
N5 C51 1.332(10)
N5 C55 1.361(10)
N6 C62 1.322(9)
N6 C66 1.385(9)
C1 H1A 0.9600
C1 H1B 0.9600
C1 H1C 0.9600
C1 C4 1.530(11)
C2 H2A 0.9600
C2 H2B 0.9600
C2 H2C 0.9600
C2 C4 1.532(12)
C3 H3A 0.9600
C3 H3B 0.9600
C3 H3C 0.9600
C3 C4 1.525(10)
C4 C5 1.521(11)
C5 C6 1.386(12)
C5 C10 1.436(9)
C6 H6 0.9300
C6 C7 1.406(13)
C7 H7 0.9300
C7 C8 1.371(12)
C8 H8 0.9300
C8 C9 1.424(10)
C9 C10 1.416(10)
C9 C11 1.441(10)
C11 H11 0.9300
C12 C13 1.367(9)
C12 C17 1.393(9)
C13 H13 0.9300
C13 C14 1.384(9)
C14 H14 0.9300
C14 C15 1.381(9)
C15 C16 1.382(9)
C16 H16 0.9300
C16 C17 1.383(9)
C17 H17 0.9300
C18 H18 0.9300
C18 C19 1.436(10)
C19 C20 1.410(10)
C19 C24 1.413(10)
C20 H20 0.9300
C20 C21 1.361(12)
C21 H21 0.9300
C21 C22 1.385(13)
C22 H22 0.9300
C22 C23 1.381(12)
C23 C24 1.445(9)
C23 C25 1.530(12)
C25 C26 1.533(13)
C25 C27 1.532(14)
C25 C28 1.539(12)
C26 H26A 0.9600
C26 H26B 0.9600
C26 H26C 0.9600
C27 H27A 0.9600
C27 H27B 0.9600
C27 H27C 0.9600
C28 H28A 0.9600
C28 H28B 0.9600
C28 H28C 0.9600
C29 H29 0.9300
C29 C30 1.350(12)
C29 Ir2B 2.628(10)
C30 H30 0.9300
C30 C31 1.377(12)
C31 H31 0.9300
C31 C32 1.357(12)
C32 H32 0.9300
C32 C33 1.402(11)
C33 C34 1.453(10)
C33 Ir2B 2.629(10)
C34 C35 1.385(10)
C34 C39 1.411(10)
C35 H35 0.9300
C35 C36 1.374(12)
C36 H36 0.9300
C36 C37 1.379(13)
C37 H37 0.9300
C37 C38 1.394(12)
C38 H38 0.9300
C38 C39 1.403(10)
C39 Ir2B 2.103(10)
C39 Ir2A 1.983(7)
C40 H40 0.9300
C40 C41 1.343(14)
C41 H41 0.9300
C41 C42 1.383(17)
C42 H42 0.9300
C42 C43 1.376(17)
C43 H43 0.9300
C43 C44 1.400(14)
C44 C45 1.507(14)
C45 C46 1.381(13)
C45 C50 1.433(12)
C46 H46 0.9300
C46 C47 1.367(19)
C47 H47 0.9300
C47 C48 1.341(18)
C48 H48 0.9300
C48 C49 1.406(13)
C49 H49 0.9300
C49 C50 1.355(12)
C50 Ir2B 2.020(10)
C50 Ir2A 2.011(7)
C51 H51 0.9300
C51 C52 1.328(13)
C52 H52 0.9300
C52 C53 1.388(15)
C53 H53 0.9300
C53 C54 1.401(14)
C54 H54 0.9300
C54 C55 1.402(12)
C55 C56 1.454(12)
C56 C57 1.407(11)
C56 C61 1.407(10)
C57 H57 0.9300
C57 C58 1.373(15)
C58 H58 0.9300
C58 C59 1.378(15)
C59 H59 0.9300
C59 C60 1.381(12)
C60 H60 0.9300
C60 C61 1.398(10)
C62 H62 0.9300
C62 C63 1.373(11)
C63 H63 0.9300
C63 C64 1.405(13)
C64 H64 0.9300
C64 C65 1.396(13)
C65 H65 0.9300
C65 C66 1.406(11)
C66 C67 1.457(11)
C67 C68 1.377(11)
C67 C72 1.390(11)
C68 H68 0.9300
C68 C69 1.356(15)
C69 H69 0.9300
C69 C70 1.378(15)
C70 H70 0.9300
C70 C71 1.389(12)
C71 H71 0.9300
C71 C72 1.412(11)

loop_
_geom_torsion_atom_site_label_1
_geom_torsion_atom_site_label_2
_geom_torsion_atom_site_label_3
_geom_torsion_atom_site_label_4
_geom_torsion
Ir1 O2 C24 C19 -18.1(11)
Ir1 O2 C24 C23 160.8(5)
Ir1 N2 C15 C14 65.4(7)
Ir1 N2 C15 C16 -112.5(6)
Ir1 N2 C18 C19 -5.8(11)
Ir1 N5 C51 C52 -175.9(8)
Ir1 N5 C55 C54 176.8(7)
Ir1 N5 C55 C56 -3.5(9)
Ir1 N6 C62 C63 179.9(6)
Ir1 N6 C66 C65 -178.5(6)
Ir1 N6 C66 C67 2.4(8)
N1 C12 C13 C14 -179.8(7)
N1 C12 C17 C16 -179.7(7)
N2 C15 C16 C17 179.7(7)
N2 C18 C19 C20 -169.3(8)
N2 C18 C19 C24 12.0(14)
N3 C29 C30 C31 -0.8(14)
N3 C33 C34 C35 -179.9(7)
N3 C33 C34 C39 2.6(9)
N4 C40 C41 C42 5(2)
N4 C44 C45 C46 175.3(9)
N4 C44 C45 C50 -1.1(11)
N5 C51 C52 C53 -2.2(16)
N5 C55 C56 C57 -179.8(8)
N5 C55 C56 C61 1.4(10)
N6 C62 C63 C64 -1.8(13)
N6 C66 C67 C68 172.9(8)
N6 C66 C67 C72 -5.3(9)
C1 C4 C5 C6 114.4(9)
C1 C4 C5 C10 -62.3(9)
C2 C4 C5 C6 -125.0(9)
C2 C4 C5 C10 58.2(10)
C3 C4 C5 C6 -4.7(11)
C3 C4 C5 C10 178.5(7)
C4 C5 C6 C7 -177.1(9)
C4 C5 C10 O1 -0.2(11)
C4 C5 C10 C9 178.2(7)
C5 C6 C7 C8 -1.1(16)
C6 C5 C10 O1 -177.1(7)
C6 C5 C10 C9 1.3(11)
C6 C7 C8 C9 1.2(15)
C7 C8 C9 C10 -0.1(14)
C7 C8 C9 C11 -179.9(9)
C8 C9 C10 O1 177.1(8)
C8 C9 C10 C5 -1.2(12)
C8 C9 C11 N1 -177.2(8)
C10 C5 C6 C7 -0.2(13)
C10 C9 C11 N1 2.9(14)
C11 N1 C12 C13 -52.8(9)
C11 N1 C12 C17 126.4(7)
C11 C9 C10 O1 -3.1(12)
C11 C9 C10 C5 178.7(7)
C12 N1 C11 C9 176.2(8)
C12 C13 C14 C15 -0.2(11)
C13 C12 C17 C16 -0.5(11)
C13 C14 C15 N2 -179.2(6)
C13 C14 C15 C16 -1.2(11)
C14 C15 C16 C17 1.8(11)
C15 N2 C18 C19 -177.2(7)
C15 C16 C17 C12 -0.9(11)
C17 C12 C13 C14 1.0(11)
C18 N2 C15 C14 -122.8(7)
C18 N2 C15 C16 59.3(9)
C18 C19 C20 C21 179.6(9)
C18 C19 C24 O2 0.9(12)
C18 C19 C24 C23 -177.9(7)
C19 C20 C21 C22 -0.6(16)
C20 C19 C24 O2 -177.7(8)
C20 C19 C24 C23 3.5(12)
C20 C21 C22 C23 0.9(17)
C21 C22 C23 C24 1.0(14)
C21 C22 C23 C25 -178.0(10)
C22 C23 C24 O2 178.0(8)
C22 C23 C24 C19 -3.2(11)
C22 C23 C25 C26 -121.6(10)
C22 C23 C25 C27 116.2(10)
C22 C23 C25 C28 -1.7(14)
C24 C19 C20 C21 -1.6(14)
C24 C23 C25 C26 59.5(11)
C24 C23 C25 C27 -62.8(11)
C24 C23 C25 C28 179.4(9)
C25 C23 C24 O2 -3.0(11)
C25 C23 C24 C19 175.8(8)
C29 N3 C33 C32 3.1(11)
C29 N3 C33 C34 -177.1(6)
C29 N3 C33 Ir2B 177.1(10)
C29 N3 Ir2B O1 -9.1(9)
C29 N3 Ir2B N1 80.1(7)
C29 N3 Ir2B N4 176(2)
C29 N3 Ir2B C33 -177.0(11)
C29 N3 Ir2B C39 174.9(6)
C29 N3 Ir2B C50 -101.7(7)
C29 C30 C31 C32 1.0(15)
C30 C31 C32 C33 0.8(15)
C31 C32 C33 N3 -2.9(13)
C31 C32 C33 C34 177.3(8)
C31 C32 C33 Ir2B -9.7(19)
C32 C33 C34 C35 -0.1(12)
C32 C33 C34 C39 -177.6(8)
C33 N3 C29 C30 -1.3(13)
C33 N3 C29 Ir2B -177.1(11)
C33 N3 Ir2B O1 168.0(5)
C33 N3 Ir2B N1 -102.8(6)
C33 N3 Ir2B N4 -7(3)
C33 N3 Ir2B C29 177.0(11)
C33 N3 Ir2B C39 -8.1(7)
C33 N3 Ir2B C50 75.3(7)
C33 C34 C35 C36 -178.8(8)
C33 C34 C39 C38 178.8(6)
C33 C34 C39 Ir2B -7.4(7)
C33 C34 C39 Ir2A -7.1(8)
C34 C35 C36 C37 0.1(13)
C35 C34 C39 C38 1.2(10)
C35 C34 C39 Ir2B 174.9(6)
C35 C34 C39 Ir2A 175.2(6)
C35 C36 C37 C38 1.7(14)
C36 C37 C38 C39 -2.1(13)
C37 C38 C39 C34 0.6(11)
C37 C38 C39 Ir2B -170.5(7)
C37 C38 C39 Ir2A -172.8(6)
C39 C34 C35 C36 -1.5(12)
C40 N4 C44 C43 1.0(13)
C40 N4 C44 C45 177.3(8)
C40 C41 C42 C43 -3(2)
C41 C42 C43 C44 1(2)
C42 C43 C44 N4 0.5(17)
C42 C43 C44 C45 -175.2(11)
C43 C44 C45 C46 -8.7(16)
C43 C44 C45 C50 174.9(10)
C44 N4 C40 C41 -3.9(16)
C44 C45 C46 C47 -178.3(10)
C44 C45 C50 C49 179.4(7)
C44 C45 C50 Ir2B 7.9(10)
C44 C45 C50 Ir2A 3.0(9)
C45 C46 C47 C48 -1(2)
C46 C45 C50 C49 3.0(13)
C46 C45 C50 Ir2B -168.6(8)
C46 C45 C50 Ir2A -173.4(8)
C46 C47 C48 C49 3(2)
C47 C48 C49 C50 -1.9(16)
C48 C49 C50 C45 -0.9(12)
C48 C49 C50 Ir2B 171.1(8)
C48 C49 C50 Ir2A 174.7(7)
C50 C45 C46 C47 -2.2(17)
C51 N5 C55 C54 -1.8(12)
C51 N5 C55 C56 177.8(7)
C51 C52 C53 C54 1.1(17)
C52 C53 C54 C55 -0.5(17)
C53 C54 C55 N5 0.9(14)
C53 C54 C55 C56 -178.8(9)
C54 C55 C56 C57 -0.2(15)
C54 C55 C56 C61 -179.0(8)
C55 N5 C51 C52 2.6(13)
C55 C56 C57 C58 179.8(10)
C55 C56 C61 Ir1 1.5(9)
C55 C56 C61 C60 -178.3(7)
C56 C57 C58 C59 0.4(18)
C57 C56 C61 Ir1 -177.4(7)
C57 C56 C61 C60 2.9(12)
C57 C58 C59 C60 -0.9(18)
C58 C59 C60 C61 2.4(15)
C59 C60 C61 Ir1 177.0(7)
C59 C60 C61 C56 -3.3(12)
C61 C56 C57 C58 -1.5(15)
C62 N6 C66 C65 0.1(11)
C62 N6 C66 C67 -179.0(7)
C62 C63 C64 C65 0.5(13)
C63 C64 C65 C66 0.9(13)
C64 C65 C66 N6 -1.2(12)
C64 C65 C66 C67 177.8(8)
C65 C66 C67 C68 -6.2(13)
C65 C66 C67 C72 175.6(7)
C66 N6 C62 C63 1.5(12)
C66 C67 C68 C69 -179.3(9)
C66 C67 C72 Ir1 5.7(8)
C66 C67 C72 C71 178.4(7)
C67 C68 C69 C70 0.8(17)
C68 C67 C72 Ir1 -172.5(7)
C68 C67 C72 C71 0.2(11)
C68 C69 C70 C71 0.8(18)
C69 C70 C71 C72 -1.9(15)
C70 C71 C72 Ir1 173.0(7)
C70 C71 C72 C67 1.4(12)
C72 C67 C68 C69 -1.3(15)
Ir2B O1 C10 C5 -169.7(5)
Ir2B O1 C10 C9 12.0(11)
Ir2B N1 C11 C9 -9.2(12)
Ir2B N1 C12 C13 132.8(6)
Ir2B N1 C12 C17 -48.0(9)
Ir2B N3 C29 C30 175.8(8)
Ir2B N3 C33 C32 -174.1(7)
Ir2B N3 C33 C34 5.8(9)
Ir2B N4 C40 C41 178.3(9)
Ir2B N4 C44 C43 179.2(8)
Ir2B N4 C44 C45 -4.5(9)
Ir2B C29 C30 C31 5(2)
Ir2B C33 C34 C35 -176.7(7)
Ir2B C33 C34 C39 5.8(5)
Ir2A O1 C10 C5 175.1(5)
Ir2A O1 C10 C9 -3.2(11)
Ir2A N1 C11 C9 3.1(12)
Ir2A N1 C12 C13 120.5(6)
Ir2A N1 C12 C17 -60.3(8)
Ir2A N3 C29 C30 178.7(7)
Ir2A N3 C33 C32 -176.9(6)
Ir2A N3 C33 C34 2.9(8)
Ir2A N4 C40 C41 174.7(9)
Ir2A N4 C44 C43 -177.7(8)
Ir2A N4 C44 C45 -1.4(9)
